data_4021159
loop_
_publ_author_name
'Ya-Li Chen'
'Jiang-Qin Sun'
'Xin Wei'
'Wai-Yeung Wong'
'Albert W. M. Lee'

_publ_section_title
;
 Generation of Synthetic Equivalents of Benzdiynes from Benzobisoxadisiloles
;
_journal_name_full 'Journal of Organic Chemistry'
_journal_page_first 7190
_journal_page_last 7197
_journal_paper_doi 10.1021/jo049091z
_journal_volume 69
_journal_year 2004
_chemical_formula_sum 'C16 H24 O Si2'
_chemical_formula_weight 288.53
_space_group_IT_number 2
_symmetry_cell_setting triclinic
_symmetry_space_group_name_Hall '-P 1'
_symmetry_space_group_name_H-M 'P -1'
_cell_angle_alpha 70.280(3)
_cell_angle_beta 79.425(3)
_cell_angle_gamma 83.012(3)
_cell_formula_units_Z 2
_cell_length_a 6.1627(10)
_cell_length_b 10.0079(16)
_cell_length_c 14.704(2)
_cell_measurement_temperature 293(2)
_cell_volume 837.5(2)
_diffrn_ambient_temperature 293(2)
_exptl_crystal_density_diffrn 1.144
_cod_depositor_comments
;
The following automatic conversions were performed:
'_symmetry_cell_setting' value 'Triclinic' changed to 'triclinic'
according to '/home/saulius/struct/CIF-dictionaries/cif_core.dic'
dictionary named 'cif_core.dic' version 2.4.1 from 2010-06-29.

Automatic conversion script
Id: cif_fix_enum 1527 2010-12-29 10:47:43Z saulius 
;
_cod_database_code 4021159

loop_
_symmetry_equiv_pos_as_xyz
'x, y, z'
'-x, -y, -z'

loop_
_atom_site_label
_atom_site_type_symbol
_atom_site_fract_x
_atom_site_fract_y
_atom_site_fract_z
_atom_site_U_iso_or_equiv
_atom_site_adp_type
_atom_site_occupancy
_atom_site_symmetry_multiplicity
_atom_site_calc_flag
_atom_site_refinement_flags
_atom_site_disorder_assembly
_atom_site_disorder_group
C1 C 1.1834(7) 0.5527(5) 0.3495(4) 0.0787(14) Uani 1 1 d . . .
H1A H 1.1665 0.5017 0.4183 0.118 Uiso 1 1 calc R . .
H1B H 1.2045 0.6507 0.3386 0.118 Uiso 1 1 calc R . .
H1C H 1.3094 0.5119 0.3166 0.118 Uiso 1 1 calc R . .
C2 C 0.7928(7) 0.3769(4) 0.3776(4) 0.0669(11) Uani 1 1 d . . .
H2A H 0.8289 0.3483 0.4425 0.100 Uiso 1 1 calc R . .
H2B H 0.8414 0.3024 0.3497 0.100 Uiso 1 1 calc R . .
H2C H 0.6356 0.3952 0.3801 0.100 Uiso 1 1 calc R . .
C3 C 0.7039(8) 0.5943(5) 0.0457(4) 0.0746(12) Uani 1 1 d . . .
H3A H 0.7058 0.6517 -0.0215 0.112 Uiso 1 1 calc R . .
H3B H 0.5551 0.5932 0.0797 0.112 Uiso 1 1 calc R . .
H3C H 0.7591 0.4990 0.0493 0.112 Uiso 1 1 calc R . .
C4 C 1.0922(8) 0.7809(5) 0.0112(3) 0.0737(12) Uani 1 1 d . . .
H4A H 1.0429 0.8145 -0.0514 0.110 Uiso 1 1 calc R . .
H4B H 1.2295 0.7251 0.0071 0.110 Uiso 1 1 calc R . .
H4C H 1.1131 0.8606 0.0303 0.110 Uiso 1 1 calc R . .
C5 C 0.7395(5) 0.7051(3) 0.2823(2) 0.0397(7) Uani 1 1 d . . .
C6 C 0.7148(5) 0.7687(3) 0.1835(2) 0.0424(7) Uani 1 1 d . . .
C7 C 0.5745(6) 0.8918(3) 0.1556(2) 0.0453(8) Uani 1 1 d . . .
H7A H 0.5594 0.9345 0.0900 0.054 Uiso 1 1 calc R . .
C8 C 0.4585(5) 0.9502(3) 0.2242(2) 0.0405(7) Uani 1 1 d . . .
C9 C 0.4812(5) 0.8851(3) 0.3235(2) 0.0388(7) Uani 1 1 d . . .
C10 C 0.6205(5) 0.7651(3) 0.3522(2) 0.0399(7) Uani 1 1 d . . .
H10A H 0.6362 0.7237 0.4178 0.048 Uiso 1 1 calc R . .
C11 C 0.3016(6) 1.0801(4) 0.2060(3) 0.0506(8) Uani 1 1 d . . .
H11A H 0.2920 1.1222 0.1361 0.061 Uiso 1 1 calc R . .
C12 C 0.3848(7) 1.1867(4) 0.2439(3) 0.0609(10) Uani 1 1 d . . .
H12A H 0.2821 1.2700 0.2358 0.073 Uiso 1 1 calc R . .
H12B H 0.5277 1.2170 0.2069 0.073 Uiso 1 1 calc R . .
C13 C 0.4055(7) 1.1149(4) 0.3539(3) 0.0567(9) Uani 1 1 d . . .
H13A H 0.5569 1.1158 0.3635 0.068 Uiso 1 1 calc R . .
H13B H 0.3107 1.1675 0.3923 0.068 Uiso 1 1 calc R . .
C14 C 0.3377(6) 0.9602(4) 0.3882(2) 0.0456(8) Uani 1 1 d . . .
H14A H 0.3544 0.9122 0.4568 0.055 Uiso 1 1 calc R . .
C15 C 0.0735(6) 1.0364(4) 0.2649(3) 0.0589(9) Uani 1 1 d . . .
H15A H -0.0285 1.1198 0.2577 0.071 Uiso 1 1 calc R . .
H15B H 0.0154 0.9716 0.2404 0.071 Uiso 1 1 calc R . .
C16 C 0.0952(6) 0.9638(4) 0.3732(3) 0.0548(9) Uani 1 1 d . . .
H16A H 0.0483 0.8675 0.3945 0.066 Uiso 1 1 calc R . .
H16B H 0.0004 1.0153 0.4122 0.066 Uiso 1 1 calc R . .
O1 O 0.9986(5) 0.5413(3) 0.1871(2) 0.0610(7) Uani 1 1 d . . .
Si1 Si 0.93248(14) 0.54072(9) 0.30127(7) 0.0444(3) Uani 1 1 d . . .
Si2 Si 0.88154(16) 0.66996(10) 0.10311(7) 0.0497(4) Uani 1 1 d . . .

loop_
_atom_site_aniso_label
_atom_site_aniso_U_11
_atom_site_aniso_U_22
_atom_site_aniso_U_33
_atom_site_aniso_U_23
_atom_site_aniso_U_13
_atom_site_aniso_U_12
C1 0.053(2) 0.068(3) 0.121(4) -0.030(3) -0.034(2) 0.004(2)
C2 0.059(2) 0.0372(18) 0.095(3) -0.0112(19) -0.006(2) -0.0055(16)
C3 0.085(3) 0.070(3) 0.081(3) -0.041(2) -0.017(2) 0.002(2)
C4 0.071(3) 0.077(3) 0.066(3) -0.025(2) 0.011(2) -0.003(2)
C5 0.0382(16) 0.0318(15) 0.0494(17) -0.0137(12) -0.0044(13) -0.0049(12)
C6 0.0425(17) 0.0351(16) 0.0474(18) -0.0138(13) -0.0013(13) -0.0018(12)
C7 0.0536(19) 0.0393(17) 0.0387(16) -0.0101(13) -0.0042(13) 0.0018(14)
C8 0.0431(17) 0.0317(15) 0.0441(16) -0.0104(12) -0.0061(13) 0.0008(12)
C9 0.0407(16) 0.0343(15) 0.0411(16) -0.0119(12) -0.0034(12) -0.0055(12)
C10 0.0413(17) 0.0343(15) 0.0430(16) -0.0111(12) -0.0051(12) -0.0045(12)
C11 0.053(2) 0.0407(18) 0.0507(19) -0.0111(14) -0.0067(15) 0.0117(14)
C12 0.068(2) 0.0359(18) 0.072(3) -0.0138(17) -0.0022(19) -0.0008(16)
C13 0.063(2) 0.0448(19) 0.069(2) -0.0300(17) -0.0068(18) 0.0023(16)
C14 0.0501(19) 0.0436(18) 0.0453(17) -0.0206(14) -0.0039(14) 0.0022(14)
C15 0.046(2) 0.065(2) 0.067(2) -0.0271(19) -0.0087(16) 0.0090(17)
C16 0.0460(19) 0.059(2) 0.057(2) -0.0221(17) 0.0016(15) 0.0004(15)
O1 0.0657(17) 0.0484(14) 0.0644(17) -0.0221(12) -0.0042(12) 0.0156(12)
Si1 0.0399(5) 0.0323(5) 0.0592(6) -0.0132(4) -0.0080(4) 0.0009(4)
Si2 0.0525(6) 0.0447(6) 0.0515(6) -0.0214(4) 0.0005(4) 0.0030(4)

loop_
_geom_bond_atom_site_label_1
_geom_bond_atom_site_label_2
_geom_bond_distance
_geom_bond_site_symmetry_2
_geom_bond_publ_flag
C1 Si1 1.847(4) . ?
C2 Si1 1.854(4) . ?
C3 Si2 1.859(5) . ?
C4 Si2 1.854(4) . ?
C5 C6 1.404(5) . ?
C5 C10 1.410(4) . ?
C5 Si1 1.880(3) . ?
C6 C7 1.401(5) . ?
C6 Si2 1.878(3) . ?
C7 C8 1.380(5) . ?
C8 C9 1.410(4) . ?
C8 C11 1.500(4) . ?
C9 C10 1.377(4) . ?
C9 C14 1.505(4) . ?
C11 C12 1.534(6) . ?
C11 C15 1.538(5) . ?
C12 C13 1.555(6) . ?
C13 C14 1.543(5) . ?
C14 C16 1.544(5) . ?
C15 C16 1.534(5) . ?
O1 Si1 1.652(3) . ?
O1 Si2 1.652(3) . ?
Si1 Si2 2.8205(14) . ?

loop_
_cod_related_entry_id
_cod_related_entry_database
_cod_related_entry_code
1 ChemSpider 9612565
